data_4120412
loop_
_publ_author_name
'Dana Shoken'
'Manab Sharma'
'Mark Botoshansky'
'Matthias Tamm'
'Moris S. Eisen'

_publ_section_title
;
 Mono(imidazolin-2-iminato) Titanium Complexes for Ethylene Polymerization
 at Low Amounts of Methylaluminoxane
;
_journal_name_full 'Journal of the American Chemical Society'
_journal_page_first 12592
_journal_page_last 12595
_journal_paper_doi 10.1021/ja406925z
_journal_volume 135
_journal_year 2013
_chemical_formula_sum 'C31 H47 Cl N3 O0.5 Ti'
_chemical_formula_weight 553.07
_chemical_name_common 'Moris-215 (Manab)'
_chemical_name_systematic
; 
 ? 
;
_space_group_IT_number 2
_symmetry_cell_setting triclinic
_symmetry_space_group_name_Hall '-P 1'
_symmetry_space_group_name_H-M 'P -1'
_atom_sites_solution_hydrogens geom
_atom_sites_solution_primary direct
_atom_sites_solution_secondary difmap
_audit_creation_method SHELXL-97
_cell_angle_alpha 96.54(3)
_cell_angle_beta 95.29(2)
_cell_angle_gamma 112.14(3)
_cell_formula_units_Z 2
_cell_length_a 9.512(2)
_cell_length_b 9.590(2)
_cell_length_c 19.951(5)
_cell_measurement_reflns_used 18511
_cell_measurement_temperature 293(2)
_cell_measurement_theta_max 25.07
_cell_measurement_theta_min 2.08
_cell_volume 1656.6(8)
_computing_cell_refinement 'DENZO HKL2000 (Otwinowski & Minor 1997)'
_computing_data_collection 'Collect (Nonius, 2006)'
_computing_data_reduction 'DENZO HKL2000 (Otwinowski & Minor 1997)'
_computing_molecular_graphics 'TEXSAN  (MSC, 1999)'
_computing_structure_refinement 'SHELXL-97 (Sheldrick, 1997)'
_computing_structure_solution 'SHELXS-97 (Sheldrick, 1997)'
_diffrn_ambient_temperature 293(2)
_diffrn_measured_fraction_theta_full 0.972
_diffrn_measured_fraction_theta_max 0.972
_diffrn_measurement_device_type 'Nonius KappaCCD'
_diffrn_measurement_method 'phi- and omega-scans'
_diffrn_radiation_monochromator graphite
_diffrn_radiation_source 'fine-focus sealed tube'
_diffrn_radiation_type MoK\a
_diffrn_radiation_wavelength 0.71073
_diffrn_reflns_av_R_equivalents 0.0880
_diffrn_reflns_av_sigmaI/netI 0.1202
_diffrn_reflns_limit_h_max 11
_diffrn_reflns_limit_h_min 0
_diffrn_reflns_limit_k_max 10
_diffrn_reflns_limit_k_min -11
_diffrn_reflns_limit_l_max 23
_diffrn_reflns_limit_l_min -23
_diffrn_reflns_number 18511
_diffrn_reflns_theta_full 25.07
_diffrn_reflns_theta_max 25.07
_diffrn_reflns_theta_min 2.08
_diffrn_standards_number 0
_exptl_absorpt_coefficient_mu 0.362
_exptl_absorpt_correction_type none
_exptl_crystal_colour yellow
_exptl_crystal_density_diffrn 1.109
_exptl_crystal_description plate
_exptl_crystal_F_000 594
_exptl_crystal_size_max 0.25
_exptl_crystal_size_mid 0.15
_exptl_crystal_size_min 0.03
_refine_diff_density_max 0.359
_refine_diff_density_min -0.414
_refine_diff_density_rms 0.065
_refine_ls_extinction_method none
_refine_ls_goodness_of_fit_ref 1.006
_refine_ls_hydrogen_treatment constr
_refine_ls_matrix_type full
_refine_ls_number_parameters 340
_refine_ls_number_reflns 5729
_refine_ls_number_restraints 0
_refine_ls_restrained_S_all 1.006
_refine_ls_R_factor_all 0.1758
_refine_ls_R_factor_gt 0.0824
_refine_ls_shift/su_max 0.003
_refine_ls_shift/su_mean 0.000
_refine_ls_structure_factor_coef Fsqd
_refine_ls_weighting_details 'calc w=1/[\s^2^(Fo^2^)+(0.1333P)^2^+0.0000P] where P=(Fo^2^+2Fc^2^)/3'
_refine_ls_weighting_scheme calc
_refine_ls_wR_factor_gt 0.2225
_refine_ls_wR_factor_ref 0.2555
_reflns_number_gt 2827
_reflns_number_total 5729
_reflns_threshold_expression >2sigma(I)
_cod_data_source_file ja406925z_si_005.cif
_cod_data_source_block Moris-215
_cod_original_cell_volume 1656.6(6)
_cod_original_formula_sum 'C31 H47 Cl N3 O0.50 Ti'
_cod_database_code 4120412

loop_
_symmetry_equiv_pos_as_xyz
'x, y, z'
'-x, -y, -z'

loop_
_atom_site_label
_atom_site_type_symbol
_atom_site_fract_x
_atom_site_fract_y
_atom_site_fract_z
_atom_site_U_iso_or_equiv
_atom_site_adp_type
_atom_site_occupancy
_atom_site_symmetry_multiplicity
_atom_site_calc_flag
_atom_site_refinement_flags
Ti1 Ti 0.01762(12) 0.60352(11) 0.24116(6) 0.0563(4) Uani 1 1 d .
Cl1 Cl 0.2293(2) 0.7935(2) 0.22061(13) 0.0993(8) Uani 1 1 d .
N2 N 0.1170(4) 0.2451(5) 0.2744(2) 0.0408(10) Uani 1 1 d .
N1 N 0.0257(5) 0.4219(5) 0.2308(2) 0.0450(11) Uani 1 1 d .
N3 N 0.0122(5) 0.1878(5) 0.1684(2) 0.0465(11) Uani 1 1 d .
C1 C 0.0501(5) 0.2965(6) 0.2257(3) 0.0401(12) Uani 1 1 d .
C2 C 0.1228(6) 0.1068(6) 0.2482(3) 0.0527(14) Uani 1 1 d .
H2 H 0.1631 0.0490 0.2718 0.063 Uiso 1 1 calc R
C3 C 0.0600(7) 0.0728(6) 0.1831(3) 0.0552(15) Uani 1 1 d .
H3 H 0.0498 -0.0127 0.1528 0.066 Uiso 1 1 calc R
C4 C 0.1645(6) 0.3211(6) 0.3447(3) 0.0475(13) Uani 1 1 d .
C5 C 0.3077(7) 0.4386(7) 0.3605(3) 0.0614(16) Uani 1 1 d .
C6 C 0.3445(9) 0.5081(9) 0.4292(4) 0.097(2) Uani 1 1 d .
H6 H 0.4398 0.5869 0.4442 0.117 Uiso 1 1 calc R
C7 C 0.2413(11) 0.4616(11) 0.4757(4) 0.107(3) Uani 1 1 d .
H7 H 0.2666 0.5129 0.5203 0.128 Uiso 1 1 calc R
C8 C 0.1086(9) 0.3460(10) 0.4567(4) 0.082(2) Uani 1 1 d .
H8 H 0.0449 0.3135 0.4894 0.098 Uiso 1 1 calc R
C9 C 0.0603(6) 0.2718(7) 0.3910(3) 0.0563(15) Uani 1 1 d .
C10 C 0.4166(7) 0.4817(8) 0.3100(4) 0.0739(19) Uani 1 1 d .
H10 H 0.3554 0.4574 0.2648 0.089 Uiso 1 1 calc R
C11 C 0.5160(9) 0.3894(10) 0.3086(5) 0.110(3) Uani 1 1 d .
H11A H 0.5827 0.4177 0.2748 0.166 Uiso 1 1 calc R
H11B H 0.4517 0.2827 0.2976 0.166 Uiso 1 1 calc R
H11C H 0.5764 0.4094 0.3526 0.166 Uiso 1 1 calc R
C12 C 0.5193(9) 0.6548(10) 0.3224(6) 0.128(4) Uani 1 1 d .
H12A H 0.5853 0.6770 0.2880 0.191 Uiso 1 1 calc R
H12B H 0.5804 0.6824 0.3665 0.191 Uiso 1 1 calc R
H12C H 0.4556 0.7121 0.3202 0.191 Uiso 1 1 calc R
C13 C -0.0946(7) 0.1435(8) 0.3701(4) 0.0729(19) Uani 1 1 d .
H13 H -0.0958 0.0933 0.3243 0.087 Uiso 1 1 calc R
C14 C -0.2199(9) 0.2024(11) 0.3659(6) 0.132(4) Uani 1 1 d .
H14A H -0.3170 0.1186 0.3514 0.198 Uiso 1 1 calc R
H14B H -0.2026 0.2721 0.3336 0.198 Uiso 1 1 calc R
H14C H -0.2202 0.2543 0.4099 0.198 Uiso 1 1 calc R
C15 C -0.1255(10) 0.0251(10) 0.4163(5) 0.118(3) Uani 1 1 d .
H15A H -0.0447 -0.0119 0.4183 0.177 Uiso 1 1 calc R
H15B H -0.2216 -0.0580 0.3990 0.177 Uiso 1 1 calc R
H15C H -0.1297 0.0698 0.4613 0.177 Uiso 1 1 calc R
C16 C -0.0615(6) 0.1968(6) 0.1023(3) 0.0463(13) Uani 1 1 d .
C17 C 0.0295(7) 0.2445(6) 0.0534(3) 0.0537(14) Uani 1 1 d .
C18 C -0.0416(8) 0.2510(8) -0.0101(3) 0.0730(19) Uani 1 1 d .
H18 H 0.0160 0.2809 -0.0450 0.088 Uiso 1 1 calc R
C19 C -0.1982(9) 0.2125(8) -0.0204(4) 0.080(2) Uani 1 1 d .
H19 H -0.2444 0.2174 -0.0627 0.096 Uiso 1 1 calc R
C20 C -0.2881(8) 0.1673(8) 0.0295(3) 0.0677(18) Uani 1 1 d .
H20 H -0.3932 0.1425 0.0208 0.081 Uiso 1 1 calc R
C21 C -0.2205(7) 0.1588(7) 0.0934(3) 0.0595(16) Uani 1 1 d .
C22 C 0.2052(7) 0.2930(7) 0.0660(3) 0.0645(17) Uani 1 1 d .
H22 H 0.2298 0.2505 0.1058 0.077 Uiso 1 1 calc R
C23 C 0.2865(9) 0.4655(9) 0.0829(6) 0.124(4) Uani 1 1 d .
H23A H 0.2493 0.5024 0.1214 0.186 Uiso 1 1 calc R
H23B H 0.2666 0.5102 0.0444 0.186 Uiso 1 1 calc R
H23C H 0.3949 0.4928 0.0937 0.186 Uiso 1 1 calc R
C24 C 0.2669(10) 0.2342(10) 0.0070(4) 0.101(3) Uani 1 1 d .
H24A H 0.2213 0.1248 -0.0013 0.151 Uiso 1 1 calc R
H24B H 0.3763 0.2681 0.0177 0.151 Uiso 1 1 calc R
H24C H 0.2425 0.2724 -0.0330 0.151 Uiso 1 1 calc R
C25 C -0.3156(7) 0.1071(8) 0.1500(3) 0.0678(18) Uani 1 1 d .
H25 H -0.2515 0.1607 0.1937 0.081 Uiso 1 1 calc R
C26 C -0.3626(8) -0.0646(9) 0.1494(4) 0.089(2) Uani 1 1 d .
H26A H -0.4206 -0.0949 0.1860 0.134 Uiso 1 1 calc R
H26B H -0.2724 -0.0869 0.1552 0.134 Uiso 1 1 calc R
H26C H -0.4244 -0.1196 0.1067 0.134 Uiso 1 1 calc R
C27 C -0.4583(8) 0.1440(9) 0.1455(4) 0.096(2) Uani 1 1 d .
H27A H -0.5133 0.1100 0.1825 0.143 Uiso 1 1 calc R
H27B H -0.5230 0.0930 0.1029 0.143 Uiso 1 1 calc R
H27C H -0.4285 0.2521 0.1483 0.143 Uiso 1 1 calc R
C28 C -0.1781(6) 0.6002(7) 0.1747(3) 0.0630(17) Uani 1 1 d .
H28A H -0.1650 0.5795 0.1280 0.094 Uiso 1 1 calc R
H28B H -0.1857 0.6975 0.1832 0.094 Uiso 1 1 calc R
H28C H -0.2701 0.5221 0.1835 0.094 Uiso 1 1 calc R
C29 C -0.0222(8) 0.6492(8) 0.3412(4) 0.084(2) Uani 1 1 d .
H29A H 0.0618 0.6516 0.3726 0.126 Uiso 1 1 calc R
H29B H -0.1156 0.5707 0.3485 0.126 Uiso 1 1 calc R
H29C H -0.0310 0.7461 0.3483 0.126 Uiso 1 1 calc R
O1 O 0.5000 0.0000 0.5000 0.121(3) Uani 1 2 d S
C31 C 0.3382(13) 0.0550(17) 0.4201(7) 0.179(7) Uani 1 1 d .
H31A H 0.2650 -0.0006 0.3803 0.269 Uiso 0.50 1 d PR
H31B H 0.4186 0.1404 0.4079 0.269 Uiso 0.50 1 d PR
H31C H 0.2880 0.0910 0.4535 0.269 Uiso 0.50 1 d PR
H311 H 0.3146 0.1417 0.4087 0.269 Uiso 0.50 1 d PR
H312 H 0.2425 -0.0206 0.4294 0.269 Uiso 0.50 1 d PR
H313 H 0.3670 0.0126 0.3804 0.269 Uiso 0.50 1 d PR
C30A C 0.399(2) -0.037(2) 0.4467(10) 0.097(5) Uani 0.50 1 d P
H30A H 0.3125 -0.1240 0.4550 0.117 Uiso 0.50 1 calc PR
H30B H 0.4421 -0.0750 0.4101 0.117 Uiso 0.50 1 calc PR
C30B C 0.445(2) 0.098(2) 0.4724(12) 0.104(6) Uani 0.50 1 d P
H30C H 0.4083 0.1445 0.5090 0.125 Uiso 0.50 1 calc PR
H30D H 0.5324 0.1787 0.4608 0.125 Uiso 0.50 1 calc PR

loop_
_atom_site_aniso_label
_atom_site_aniso_U_11
_atom_site_aniso_U_22
_atom_site_aniso_U_33
_atom_site_aniso_U_23
_atom_site_aniso_U_13
_atom_site_aniso_U_12
Ti1 0.0676(7) 0.0442(6) 0.0679(9) 0.0099(5) 0.0239(6) 0.0304(5)
Cl1 0.0968(14) 0.0654(11) 0.146(2) 0.0244(12) 0.0536(14) 0.0332(10)
N2 0.050(2) 0.042(2) 0.032(3) 0.000(2) -0.002(2) 0.023(2)
N1 0.054(3) 0.046(3) 0.039(3) 0.003(2) 0.003(2) 0.025(2)
N3 0.062(3) 0.045(3) 0.036(3) 0.004(2) 0.002(2) 0.027(2)
C1 0.044(3) 0.045(3) 0.031(3) -0.001(3) 0.002(2) 0.020(2)
C2 0.067(4) 0.059(4) 0.043(4) 0.007(3) 0.001(3) 0.038(3)
C3 0.080(4) 0.052(3) 0.046(4) 0.005(3) 0.010(3) 0.040(3)
C4 0.050(3) 0.050(3) 0.044(4) -0.002(3) -0.004(3) 0.026(3)
C5 0.064(4) 0.061(4) 0.050(4) 0.001(3) -0.001(3) 0.019(3)
C6 0.086(5) 0.096(6) 0.074(6) -0.015(5) -0.023(5) 0.011(4)
C7 0.126(8) 0.137(8) 0.046(5) -0.019(5) 0.003(5) 0.051(7)
C8 0.078(5) 0.114(6) 0.048(5) -0.009(4) 0.003(4) 0.041(5)
C9 0.059(4) 0.072(4) 0.047(4) 0.013(3) 0.017(3) 0.032(3)
C10 0.057(4) 0.074(5) 0.070(5) 0.006(4) 0.001(3) 0.006(3)
C11 0.110(6) 0.116(7) 0.114(8) 0.011(6) 0.046(6) 0.048(5)
C12 0.088(6) 0.090(6) 0.192(11) 0.035(7) 0.040(6) 0.013(5)
C13 0.072(4) 0.088(5) 0.060(5) 0.013(4) 0.019(4) 0.030(4)
C14 0.071(5) 0.133(8) 0.196(12) 0.048(8) 0.024(6) 0.038(5)
C15 0.119(7) 0.090(6) 0.141(9) 0.039(6) 0.029(6) 0.028(5)
C16 0.059(3) 0.048(3) 0.033(3) -0.001(3) -0.004(3) 0.027(3)
C17 0.075(4) 0.050(3) 0.039(4) 0.010(3) 0.004(3) 0.028(3)
C18 0.090(5) 0.086(5) 0.049(5) 0.023(4) 0.013(4) 0.038(4)
C19 0.114(6) 0.081(5) 0.046(4) 0.013(4) -0.008(4) 0.044(4)
C20 0.075(4) 0.079(5) 0.055(5) -0.001(4) -0.008(4) 0.045(4)
C21 0.073(4) 0.063(4) 0.046(4) -0.003(3) 0.001(3) 0.034(3)
C22 0.076(4) 0.065(4) 0.053(4) 0.011(3) 0.014(3) 0.027(3)
C23 0.086(5) 0.079(6) 0.191(11) -0.017(6) 0.034(6) 0.021(4)
C24 0.113(6) 0.134(7) 0.078(6) 0.006(5) 0.022(5) 0.075(6)
C25 0.059(4) 0.084(5) 0.058(4) -0.007(4) 0.006(3) 0.030(3)
C26 0.089(5) 0.104(6) 0.092(6) 0.036(5) 0.037(5) 0.046(5)
C27 0.070(5) 0.098(6) 0.109(7) -0.017(5) 0.017(4) 0.030(4)
C28 0.060(3) 0.078(4) 0.070(5) 0.036(4) 0.020(3) 0.038(3)
C29 0.106(5) 0.060(4) 0.074(5) -0.012(4) 0.032(4) 0.022(4)
O1 0.093(6) 0.137(9) 0.126(9) 0.053(7) -0.010(6) 0.033(6)
C31 0.126(9) 0.277(18) 0.176(13) 0.139(13) 0.023(9) 0.096(11)
C30A 0.098(13) 0.101(16) 0.087(14) 0.025(12) -0.012(11) 0.036(11)
C30B 0.114(14) 0.089(14) 0.141(19) 0.053(15) 0.048(13) 0.058(12)

loop_
_atom_type_symbol
_atom_type_description
_atom_type_scat_dispersion_real
_atom_type_scat_dispersion_imag
_atom_type_scat_source
Ti Ti 0.2776 0.4457 'International Tables Vol C Tables 4.2.6.8 and 6.1.1.4'
N N 0.0061 0.0033 'International Tables Vol C Tables 4.2.6.8 and 6.1.1.4'
C C 0.0033 0.0016 'International Tables Vol C Tables 4.2.6.8 and 6.1.1.4'
H H 0.0000 0.0000 'International Tables Vol C Tables 4.2.6.8 and 6.1.1.4'
Cl Cl 0.1484 0.1585 'International Tables Vol C Tables 4.2.6.8 and 6.1.1.4'
O O 0.0106 0.0060 'International Tables Vol C Tables 4.2.6.8 and 6.1.1.4'

loop_
_geom_angle_atom_site_label_1
_geom_angle_atom_site_label_2
_geom_angle_atom_site_label_3
_geom_angle
_geom_angle_site_symmetry_3
N1 Ti1 C29 107.0(2) .
N1 Ti1 C28 110.2(2) .
C29 Ti1 C28 106.4(3) .
N1 Ti1 Cl1 114.68(15) .
C29 Ti1 Cl1 110.2(2) .
C28 Ti1 Cl1 107.94(16) .
C1 N2 C2 110.2(4) .
C1 N2 C4 123.3(4) .
C2 N2 C4 126.3(4) .
C1 N1 Ti1 172.8(4) .
C1 N3 C3 109.2(4) .
C1 N3 C16 124.6(4) .
C3 N3 C16 126.1(4) .
N1 C1 N2 128.1(5) .
N1 C1 N3 126.6(5) .
N2 C1 N3 105.4(4) .
C3 C2 N2 107.3(4) .
C3 C2 H2 126.3 .
N2 C2 H2 126.3 .
C2 C3 N3 107.8(5) .
C2 C3 H3 126.1 .
N3 C3 H3 126.1 .
C5 C4 C9 125.2(6) .
C5 C4 N2 117.3(5) .
C9 C4 N2 117.6(5) .
C4 C5 C6 113.9(6) .
C4 C5 C10 122.9(6) .
C6 C5 C10 123.1(6) .
C7 C6 C5 121.6(7) .
C7 C6 H6 119.2 .
C5 C6 H6 119.2 .
C8 C7 C6 120.5(8) .
C8 C7 H7 119.7 .
C6 C7 H7 119.7 .
C7 C8 C9 122.7(7) .
C7 C8 H8 118.6 .
C9 C8 H8 118.6 .
C8 C9 C4 116.0(6) .
C8 C9 C13 121.7(6) .
C4 C9 C13 122.2(6) .
C5 C10 C11 111.5(6) .
C5 C10 C12 112.7(7) .
C11 C10 C12 110.0(6) .
C5 C10 H10 107.4 .
C11 C10 H10 107.4 .
C12 C10 H10 107.4 .
C10 C11 H11A 109.5 .
C10 C11 H11B 109.5 .
H11A C11 H11B 109.5 .
C10 C11 H11C 109.5 .
H11A C11 H11C 109.5 .
H11B C11 H11C 109.5 .
C10 C12 H12A 109.5 .
C10 C12 H12B 109.5 .
H12A C12 H12B 109.5 .
C10 C12 H12C 109.5 .
H12A C12 H12C 109.5 .
H12B C12 H12C 109.5 .
C14 C13 C9 111.2(6) .
C14 C13 C15 110.4(6) .
C9 C13 C15 112.5(6) .
C14 C13 H13 107.5 .
C9 C13 H13 107.5 .
C15 C13 H13 107.5 .
C13 C14 H14A 109.5 .
C13 C14 H14B 109.5 .
H14A C14 H14B 109.5 .
C13 C14 H14C 109.5 .
H14A C14 H14C 109.5 .
H14B C14 H14C 109.5 .
C13 C15 H15A 109.5 .
C13 C15 H15B 109.5 .
H15A C15 H15B 109.5 .
C13 C15 H15C 109.5 .
H15A C15 H15C 109.5 .
H15B C15 H15C 109.5 .
C17 C16 C21 124.2(5) .
C17 C16 N3 117.8(5) .
C21 C16 N3 118.0(5) .
C16 C17 C18 117.6(6) .
C16 C17 C22 122.8(5) .
C18 C17 C22 119.5(5) .
C19 C18 C17 119.4(6) .
C19 C18 H18 120.3 .
C17 C18 H18 120.3 .
C20 C19 C18 122.5(6) .
C20 C19 H19 118.7 .
C18 C19 H19 118.7 .
C19 C20 C21 119.5(6) .
C19 C20 H20 120.2 .
C21 C20 H20 120.2 .
C20 C21 C16 116.8(5) .
C20 C21 C25 121.5(6) .
C16 C21 C25 121.7(5) .
C24 C22 C23 109.6(6) .
C24 C22 C17 113.3(6) .
C23 C22 C17 110.8(5) .
C24 C22 H22 107.6 .
C23 C22 H22 107.6 .
C17 C22 H22 107.6 .
C22 C23 H23A 109.5 .
C22 C23 H23B 109.5 .
H23A C23 H23B 109.5 .
C22 C23 H23C 109.5 .
H23A C23 H23C 109.5 .
H23B C23 H23C 109.5 .
C22 C24 H24A 109.5 .
C22 C24 H24B 109.5 .
H24A C24 H24B 109.5 .
C22 C24 H24C 109.5 .
H24A C24 H24C 109.5 .
H24B C24 H24C 109.5 .
C21 C25 C27 112.9(6) .
C21 C25 C26 110.5(5) .
C27 C25 C26 109.5(6) .
C21 C25 H25 107.9 .
C27 C25 H25 107.9 .
C26 C25 H25 107.9 .
C25 C26 H26A 109.5 .
C25 C26 H26B 109.5 .
H26A C26 H26B 109.5 .
C25 C26 H26C 109.5 .
H26A C26 H26C 109.5 .
H26B C26 H26C 109.5 .
C25 C27 H27A 109.5 .
C25 C27 H27B 109.5 .
H27A C27 H27B 109.5 .
C25 C27 H27C 109.5 .
H27A C27 H27C 109.5 .
H27B C27 H27C 109.5 .
Ti1 C28 H28A 109.5 .
Ti1 C28 H28B 109.5 .
H28A C28 H28B 109.5 .
Ti1 C28 H28C 109.5 .
H28A C28 H28C 109.5 .
H28B C28 H28C 109.5 .
Ti1 C29 H29A 109.5 .
Ti1 C29 H29B 109.5 .
H29A C29 H29B 109.5 .
Ti1 C29 H29C 109.5 .
H29A C29 H29C 109.5 .
H29B C29 H29C 109.5 .
C30A O1 C30A 180.0(12) 2_656
O1 C30A C31 126.5(19) .
C31 C30B O1 123.4(19) .

loop_
_geom_bond_atom_site_label_1
_geom_bond_atom_site_label_2
_geom_bond_distance
_geom_bond_site_symmetry_2
Ti1 N1 1.762(4) .
Ti1 C29 2.094(7) .
Ti1 C28 2.171(6) .
Ti1 Cl1 2.258(2) .
N2 C1 1.352(6) .
N2 C2 1.391(6) .
N2 C4 1.450(7) .
N1 C1 1.303(6) .
N3 C1 1.375(7) .
N3 C3 1.391(6) .
N3 C16 1.464(6) .
C2 C3 1.327(8) .
C2 H2 0.9300 .
C3 H3 0.9300 .
C4 C5 1.381(8) .
C4 C9 1.407(7) .
C5 C6 1.406(10) .
C5 C10 1.491(8) .
C6 C7 1.397(10) .
C6 H6 0.9300 .
C7 C8 1.314(11) .
C7 H7 0.9300 .
C8 C9 1.365(9) .
C8 H8 0.9300 .
C9 C13 1.504(9) .
C10 C11 1.519(9) .
C10 C12 1.553(10) .
C10 H10 0.9800 .
C11 H11A 0.9600 .
C11 H11B 0.9600 .
C11 H11C 0.9600 .
C12 H12A 0.9600 .
C12 H12B 0.9600 .
C12 H12C 0.9600 .
C13 C14 1.498(9) .
C13 C15 1.505(9) .
C13 H13 0.9800 .
C14 H14A 0.9600 .
C14 H14B 0.9600 .
C14 H14C 0.9600 .
C15 H15A 0.9600 .
C15 H15B 0.9600 .
C15 H15C 0.9600 .
C16 C17 1.366(7) .
C16 C21 1.405(7) .
C17 C18 1.399(8) .
C17 C22 1.544(8) .
C18 C19 1.381(9) .
C18 H18 0.9300 .
C19 C20 1.373(9) .
C19 H19 0.9300 .
C20 C21 1.400(8) .
C20 H20 0.9300 .
C21 C25 1.522(8) .
C22 C24 1.509(9) .
C22 C23 1.519(10) .
C22 H22 0.9800 .
C23 H23A 0.9600 .
C23 H23B 0.9600 .
C23 H23C 0.9600 .
C24 H24A 0.9600 .
C24 H24B 0.9600 .
C24 H24C 0.9600 .
C25 C27 1.523(8) .
C25 C26 1.534(9) .
C25 H25 0.9800 .
C26 H26A 0.9600 .
C26 H26B 0.9600 .
C26 H26C 0.9600 .
C27 H27A 0.9600 .
C27 H27B 0.9600 .
C27 H27C 0.9600 .
C28 H28A 0.9600 .
C28 H28B 0.9600 .
C28 H28C 0.9600 .
C29 H29A 0.9600 .
C29 H29B 0.9600 .
C29 H29C 0.9600 .
O1 C30A 1.284(18) .
O1 C30A 1.284(18) 2_656
O1 C30B 1.377(17) .
O1 C30B 1.377(17) 2_656
C31 C30B 1.30(2) .
C31 C30A 1.35(2) .
C31 H31A 0.9600 .
C31 H31B 0.9600 .
C31 H31C 0.9600 .
C31 H311 0.9837 .
C31 H312 0.9758 .
C31 H313 0.9584 .
C30A H312 1.5662 .
C30A H313 1.4981 .
C30A H30A 0.9700 .
C30A H30B 0.9700 .
C30B H31B 1.4212 .
C30B H31C 1.4779 .
C30B H30C 0.9700 .
C30B H30D 0.9700 .
